data_2201019
loop_
_publ_author_name
'David R. Allan'
'Pamela A. McGregor'
'Lorna J. McLachlan'
'Simon Parsons'
'Colin R. Pulham'

_publ_section_title
;
 Treatment of `twinning' in isopropylcyclohexane
;
_journal_issue 6
_journal_name_full 'Acta Crystallographica Section E'
_journal_page_first o652
_journal_page_last o655
_journal_paper_doi 10.1107/S1600536802007274
_journal_volume 58
_journal_year 2002
_chemical_formula_iupac 'C9 H18'
_chemical_formula_moiety 'C9 H18'
_chemical_formula_sum 'C9 H18'
_chemical_formula_weight 126.24
_chemical_melting_point 183
_chemical_name_systematic
;
Isopropyl cyclohexane
;
_space_group_IT_number 14
_symmetry_cell_setting monoclinic
_symmetry_space_group_name_Hall '-P 2ybc'
_symmetry_space_group_name_H-M 'P 1 21/c 1'
_atom_sites_solution_hydrogens geom
_atom_sites_solution_primary direct
_cell_angle_alpha 90
_cell_angle_beta 101.790(10)
_cell_angle_gamma 90
_cell_formula_units_Z 4
_cell_length_a 15.689(8)
_cell_length_b 5.298(3)
_cell_length_c 10.641(6)
_cell_measurement_reflns_used 1016
_cell_measurement_temperature 150
_cell_measurement_theta_max 27
_cell_measurement_theta_min 2
_cell_volume 865.8(8)
_computing_cell_refinement
;
SAINT
;
_computing_data_collection
;
SMART (Siemens, 1993)
;
_computing_data_reduction
;
SAINT (Siemens, 1995)
;
_computing_molecular_graphics
;
CAMERON (Watkin et al., 1996)
;
_computing_publication_material
;
CRYSTALS
;
_computing_structure_refinement
;
CRYSTALS (Watkin et al., 2002)
;
_computing_structure_solution
;
SIR92 (Altomare et al., 1994)
;
_diffrn_ambient_temperature 150
_diffrn_measured_fraction_theta_full 0.970
_diffrn_measured_fraction_theta_max 0.906
_diffrn_measurement_device_type
;
Bruker SMART APEX diffractometer equipped with an Oxford Cryosystems low-
temperature device and an OHCD laser-assisted crystallisation device
(Scientific Consulting, Essen, Germany).
;
_diffrn_measurement_method '\f and \w'
_diffrn_radiation_monochromator graphite
_diffrn_radiation_type MoK\a
_diffrn_radiation_wavelength 0.71073
_diffrn_reflns_av_R_equivalents 0.04
_diffrn_reflns_limit_h_max 19
_diffrn_reflns_limit_h_min -20
_diffrn_reflns_limit_k_max 6
_diffrn_reflns_limit_k_min 0
_diffrn_reflns_limit_l_max 14
_diffrn_reflns_limit_l_min 0
_diffrn_reflns_number 5107
_diffrn_reflns_theta_full 24.7
_diffrn_reflns_theta_max 28.30
_diffrn_reflns_theta_min 1.33
_diffrn_standards_decay_% 0.00
_diffrn_standards_interval_count 0
_diffrn_standards_interval_time 0
_diffrn_standards_number 0
_exptl_absorpt_coefficient_mu 0.053
_exptl_absorpt_correction_T_max 1
_exptl_absorpt_correction_T_min 0.554
_exptl_absorpt_correction_type multi-scan
_exptl_absorpt_process_details '(SADABS; Sheldrick, 2001)'
_exptl_crystal_colour colourless
_exptl_crystal_density_diffrn 0.968
_exptl_crystal_density_meas ?
_exptl_crystal_description cylinder
_exptl_crystal_F_000 288.086
_exptl_crystal_size_max 1.00
_exptl_crystal_size_mid 0.40
_exptl_crystal_size_min 0.40
_refine_diff_density_max 0.28
_refine_diff_density_min -0.16
_refine_ls_extinction_method
;
The extinction parameter refined to less than 3\s and
it was thereafter fixed at 0.
;
_refine_ls_goodness_of_fit_ref 1.0405
_refine_ls_hydrogen_treatment 'see text'
_refine_ls_matrix_type full
_refine_ls_number_parameters 142
_refine_ls_number_reflns 1950
_refine_ls_R_factor_gt 0.0608
_refine_ls_shift/su_max 0.002543
_refine_ls_structure_factor_coef Fsqd
_refine_ls_weighting_details
;
Method= Tukey and Prince (Carruthers et al., 1979)
W = [weight] * [1-(\DF/6*\s(F))^2]^2
using a four-term Chebychev polynomial with parameters
69.3 109. 54.8 14.3
;
_refine_ls_weighting_scheme calc
_refine_ls_wR_factor_gt 0.1663
_refine_ls_wR_factor_ref 0.2366
_reflns_number_gt 1069
_reflns_number_total 1950
_reflns_threshold_expression I>2\s(I)
_cod_data_source_file bt6117.cif
_cod_data_source_block I
_cod_depositor_comments
;
The following automatic conversions were performed:

'_exptl_crystal_density_meas' value 'not measured' was changed to '?'
- the value is perceived as not measured.

Automatic conversion script
Id: cif_fix_values 3008 2015-01-20 13:52:24Z robertas 
;
_cod_original_cell_volume 865.9(14)
_cod_original_sg_symbol_H-M 'P 21/c'
_cod_database_code 2201019

loop_
_symmetry_equiv_pos_as_xyz
x,y,z
-x,-y,-z
-x,y+1/2,-z+1/2
x,-y+1/2,z+1/2

loop_
_atom_site_label
_atom_site_fract_x
_atom_site_fract_y
_atom_site_fract_z
_atom_site_U_iso_or_equiv
_atom_site_adp_type
_atom_site_occupancy
_atom_site_type_symbol
C1 0.74308(12) -0.1145(4) 0.21441(17) 0.0240 Uani 1.0000 C
C2 0.79254(13) -0.1385(4) 0.35565(18) 0.0271 Uani 1.0000 C
C3 0.89170(14) -0.1154(4) 0.3679(2) 0.0310 Uani 1.0000 C
C4 0.91580(15) 0.1330(4) 0.3091(2) 0.0338 Uani 1.0000 C
C5 0.86718(15) 0.1598(5) 0.1688(2) 0.0341 Uani 1.0000 C
C6 0.76813(14) 0.1361(4) 0.1572(2) 0.0296 Uani 1.0000 C
C7 0.64318(13) -0.1536(4) 0.19960(19) 0.0271 Uani 1.0000 C
C8 0.59604(15) 0.0737(5) 0.2446(2) 0.0346 Uani 1.0000 C
C9 0.59998(15) -0.2256(5) 0.0609(2) 0.0358 Uani 1.0000 C
H11 0.7637(18) -0.256(4) 0.166(2) 0.044(2) Uiso 1.0000 H
H21 0.7777(18) -0.306(3) 0.390(3) 0.044(2) Uiso 1.0000 H
H22 0.7717(17) -0.003(4) 0.407(2) 0.044(2) Uiso 1.0000 H
H31 0.9243(16) -0.128(5) 0.4585(12) 0.044(2) Uiso 1.0000 H
H32 0.9128(19) -0.260(4) 0.322(3) 0.044(2) Uiso 1.0000 H
H41 0.9803(7) 0.140(5) 0.316(3) 0.044(2) Uiso 1.0000 H
H42 0.8994(18) 0.278(4) 0.360(2) 0.044(2) Uiso 1.0000 H
H51 0.8887(17) 0.022(4) 0.119(2) 0.044(2) Uiso 1.0000 H
H52 0.8829(18) 0.328(3) 0.137(3) 0.044(2) Uiso 1.0000 H
H61 0.7505(18) 0.277(4) 0.209(2) 0.044(2) Uiso 1.0000 H
H62 0.7360(16) 0.155(5) 0.0660(12) 0.044(2) Uiso 1.0000 H
H71 0.6357(18) -0.304(4) 0.254(2) 0.044(2) Uiso 1.0000 H
H81 0.5346(9) 0.021(5) 0.242(2) 0.043(3) Uiso 1.0000 H
H82 0.6259(16) 0.141(5) 0.3306(15) 0.043(3) Uiso 1.0000 H
H83 0.5928(19) 0.222(4) 0.186(2) 0.043(3) Uiso 1.0000 H
H91 0.5363(8) -0.268(5) 0.045(3) 0.043(3) Uiso 1.0000 H
H92 0.6285(17) -0.381(4) 0.035(3) 0.043(3) Uiso 1.0000 H
H93 0.6051(18) -0.081(4) 0.003(2) 0.043(3) Uiso 1.0000 H

loop_
_atom_site_aniso_label
_atom_site_aniso_U_11
_atom_site_aniso_U_22
_atom_site_aniso_U_33
_atom_site_aniso_U_12
_atom_site_aniso_U_13
_atom_site_aniso_U_23
C1 0.0300(9) 0.0250(10) 0.0174(9) 0.0004(7) 0.0056(7) 0.0007(7)
C2 0.0340(10) 0.0300(10) 0.0180(9) -0.0002(8) 0.0061(7) 0.0028(7)
C3 0.0336(11) 0.0338(11) 0.0240(10) 0.0006(8) 0.0025(7) 0.0025(8)
C4 0.0330(10) 0.0392(12) 0.0287(11) -0.0056(9) 0.0049(8) 0.0002(9)
C5 0.0362(11) 0.0400(12) 0.0270(10) -0.0067(9) 0.0085(8) 0.0070(9)
C6 0.0351(11) 0.0303(11) 0.0240(10) -0.0014(8) 0.0061(8) 0.0064(8)
C7 0.0310(10) 0.0290(10) 0.0220(10) 0.0003(8) 0.0070(7) 0.0016(7)
C8 0.0340(10) 0.0374(12) 0.0338(11) 0.0037(9) 0.0113(8) -0.0017(9)
C9 0.0377(11) 0.0428(13) 0.0250(10) -0.0050(10) 0.0024(8) -0.0040(9)

loop_
_atom_type_symbol
_atom_type_scat_dispersion_real
_atom_type_scat_dispersion_imag
_atom_type_scat_source
'C   ' 0.0033 0.0016 International_Tables_Vol_IV_Table_2.2B
'H   ' 0.0000 0.0000 International_Tables_Vol_IV_Table_2.2B

loop_
_geom_angle_atom_site_label_1
_geom_angle_atom_site_label_2
_geom_angle_atom_site_label_3
_geom_angle
_geom_angle_publ_flag
C2 C1 C6 109.59(16) no
C2 C1 C7 112.44(15) no
C6 C1 C7 113.98(16) no
C2 C1 H11 107.0(17) no
C6 C1 H11 107.6(17) no
C7 C1 H11 105.9(17) no
C1 C2 C3 111.88(16) no
C1 C2 H21 108.6(16) no
C3 C2 H21 110.2(16) no
C1 C2 H22 108.6(16) no
C3 C2 H22 109.5(16) no
H21 C2 H22 108.(2) no
C2 C3 C4 111.22(17) no
C2 C3 H31 112.7(16) no
C4 C3 H31 109.4(16) no
C2 C3 H32 109.2(18) no
C4 C3 H32 108.7(17) no
H31 C3 H32 105.(2) no
C3 C4 C5 111.08(18) no
C3 C4 H41 109.5(16) no
C5 C4 H41 110.9(17) no
C3 C4 H42 109.1(16) no
C5 C4 H42 108.7(17) no
H41 C4 H42 108.(2) no
C4 C5 C6 111.24(17) no
C4 C5 H51 107.0(16) no
C6 C5 H51 110.1(16) no
C4 C5 H52 107.7(17) no
C6 C5 H52 111.1(16) no
H51 C5 H52 110.(2) no
C1 C6 C5 111.88(17) no
C1 C6 H61 107.4(16) no
C5 C6 H61 106.5(17) no
C1 C6 H62 110.4(16) no
C5 C6 H62 111.6(16) no
H61 C6 H62 109.(2) no
C1 C7 C8 113.71(17) no
C1 C7 C9 111.52(16) no
C8 C7 C9 110.26(17) no
C1 C7 H71 106.3(16) no
C8 C7 H71 108.8(17) no
C9 C7 H71 105.8(16) no
C7 C8 H81 107.2(17) no
C7 C8 H82 113.4(17) no
H81 C8 H82 113.(2) no
C7 C8 H83 112.8(17) no
H81 C8 H83 106.(2) no
H82 C8 H83 104.(2) no
C7 C9 H91 116.2(16) no
C7 C9 H92 109.5(17) no
H91 C9 H92 105.(2) no
C7 C9 H93 109.2(16) no
H91 C9 H93 106.(2) no
H92 C9 H93 111.(2) no

loop_
_geom_bond_atom_site_label_1
_geom_bond_atom_site_label_2
_geom_bond_site_symmetry_1
_geom_bond_site_symmetry_2
_geom_bond_distance
_geom_bond_publ_flag
C1 C2 . . 1.549(3) no
C1 C6 . . 1.545(3) no
C1 C7 . . 1.557(3) no
C1 H11 . . 1.002(9) no
C2 C3 . . 1.539(3) no
C2 H21 . . 1.005(9) no
C2 H22 . . 1.000(9) no
C3 C4 . . 1.537(3) no
C3 H31 . . 0.997(9) no
C3 H32 . . 1.001(9) no
C4 C5 . . 1.538(3) no
C4 H41 . . 1.001(9) no
C4 H42 . . 1.000(9) no
C5 C6 . . 1.539(3) no
C5 H51 . . 1.000(9) no
C5 H52 . . 1.001(9) no
C6 H61 . . 1.001(9) no
C6 H62 . . 1.004(9) no
C7 C8 . . 1.540(3) no
C7 C9 . . 1.541(3) no
C7 H71 . . 1.003(9) no
C8 H81 . . 0.999(9) no
C8 H82 . . 1.004(9) no
C8 H83 . . 1.002(9) no
C9 H91 . . 1.004(9) no
C9 H92 . . 1.002(9) no
C9 H93 . . 0.997(9) no

loop_
_cod_related_entry_id
_cod_related_entry_database
_cod_related_entry_code
1 ChemSpider 12239
